data_2200955
loop_
_publ_author_name
'Light, Mark E.'
'Hursthouse, Michael B.'

_publ_section_title
'[(2<i>R</i>,5<i>S</i>)-2,5-Bis(4-nitrophenyl)perhydrofuro[2,3-<i>b</i>]furan-3-yl]triisopropylsilane'
_journal_issue 3
_journal_name_full 'Acta Crystallographica Section E'
_journal_page_first o252
_journal_page_last o253
_journal_paper_doi 10.1107/S1600536802001137
_journal_volume 58
_journal_year 2002
_chemical_formula_iupac 'C27 H36 N2 O6 Si'
_chemical_formula_moiety 'C27 H36 N2 O6 Si'
_chemical_formula_sum 'C27 H36 N2 O6 Si'
_chemical_formula_weight 512.67
_chemical_name_systematic '[(2R,5S)-2,5-Bis(4-nitrophenyl)perhydrofuro[2,3-b]furan-3-yl]triisopropylsilane'
_space_group_IT_number 19
_symmetry_cell_setting orthorhombic
_symmetry_space_group_name_Hall 'P 2ac 2ab'
_symmetry_space_group_name_H-M 'P 21 21 21'
_atom_sites_solution_hydrogens geom
_atom_sites_solution_primary direct
_atom_sites_solution_secondary difmap
_audit_creation_method SHELXL-97
_cell_angle_alpha 90.00
_cell_angle_beta 90.00
_cell_angle_gamma 90.00
_cell_formula_units_Z 4
_cell_length_a 11.4829(3)
_cell_length_b 14.5419(3)
_cell_length_c 15.7595(4)
_cell_measurement_reflns_used 4610
_cell_measurement_temperature 120(2)
_cell_measurement_theta_max 25.02
_cell_measurement_theta_min 2.94
_cell_volume 2631.57(11)
_computing_cell_refinement 'DENZO and COLLECT'
_computing_data_collection 'DENZO (Otwinowski & Minor, 1997) and COLLECT (Hooft, 1998)'
_computing_data_reduction 'DENZO, COLLECT and maXus (Mackay et al., 1998)'
_computing_molecular_graphics 'CAMERON (Watkin, et al., 1993)'
_computing_publication_material 'WINGX (Farrugia, 1998)'
_computing_structure_refinement 'SHELXL97 (Sheldrick, 1997)'
_computing_structure_solution 'SHELXS97 (Sheldrick, 1997)'
_diffrn_ambient_temperature 120(2)
_diffrn_detector_area_resol_mean '9.091 pixels/mm'
_diffrn_measured_fraction_theta_full .995
_diffrn_measured_fraction_theta_max .995
_diffrn_measurement_device_type 'Nonius KappaCCD area-detector'
_diffrn_measurement_method '\F and \w scans to fill asymmetric unit'
_diffrn_radiation_monochromator graphite
_diffrn_radiation_source 'Bruker Nonius FR591 rotating anode'
_diffrn_radiation_type MoK\a
_diffrn_radiation_wavelength .71073
_diffrn_reflns_av_R_equivalents .0425
_diffrn_reflns_av_sigmaI/netI .0468
_diffrn_reflns_limit_h_max 13
_diffrn_reflns_limit_h_min -13
_diffrn_reflns_limit_k_max 17
_diffrn_reflns_limit_k_min -17
_diffrn_reflns_limit_l_max 18
_diffrn_reflns_limit_l_min -18
_diffrn_reflns_number 14158
_diffrn_reflns_theta_full 25.02
_diffrn_reflns_theta_max 25.02
_diffrn_reflns_theta_min 2.94
_diffrn_standards_decay_% 0
_diffrn_standards_interval_count 0
_diffrn_standards_interval_time 0
_diffrn_standards_number 0
_exptl_absorpt_coefficient_mu .133
_exptl_absorpt_correction_T_max .9868
_exptl_absorpt_correction_T_min .9738
_exptl_absorpt_correction_type multi-scan
_exptl_absorpt_process_details '(SORTAV; Blessing, 1997)'
_exptl_crystal_colour Colourless
_exptl_crystal_density_diffrn 1.294
_exptl_crystal_density_method 'not measured'
_exptl_crystal_description Block
_exptl_crystal_F_000 1096
_exptl_crystal_size_max .2
_exptl_crystal_size_mid .15
_exptl_crystal_size_min .1
_refine_diff_density_max .283
_refine_diff_density_min -.193
_refine_ls_abs_structure_details 'Flack (1983), 1974 Friedel pairs'
_refine_ls_abs_structure_Flack -.04(11)
_refine_ls_extinction_coef .0054(9)
_refine_ls_extinction_expression Fc^*^=kFc[1+0.001xFc^2^\l^3^/sin(2\q)]^-1/4^
_refine_ls_extinction_method SHELXL97
_refine_ls_goodness_of_fit_ref 1.077
_refine_ls_hydrogen_treatment constr
_refine_ls_matrix_type full
_refine_ls_number_parameters 326
_refine_ls_number_reflns 4610
_refine_ls_number_restraints 0
_refine_ls_restrained_S_all 1.077
_refine_ls_R_factor_all .0421
_refine_ls_R_factor_gt .0342
_refine_ls_shift/su_max .011
_refine_ls_shift/su_mean .002
_refine_ls_structure_factor_coef Fsqd
_refine_ls_weighting_details 'calc w = 1/[\s^2^(Fo^2^)+(0.0435P)^2^] where P = (Fo^2^+2Fc^2^)/3'
_refine_ls_weighting_scheme calc
_refine_ls_wR_factor_gt .0781
_refine_ls_wR_factor_ref .0812
_reflns_number_gt 4150
_reflns_number_total 4610
_reflns_threshold_expression I>2\s(I)
_cod_data_source_file ob6109.cif
_cod_data_source_block I
_cod_depositor_comments
;
The following automatic conversions were performed:
'_symmetry_cell_setting' value 'Orthorhombic' changed to 'orthorhombic'
according to '/home/saulius/struct/CIF-dictionaries/cif_core.dic'
dictionary named 'cif_core.dic' version 2.4.1 from 2010-06-29.

Automatic conversion script
Id: cif_fix_enum 1527 2010-12-29 10:47:43Z saulius 

The following automatic conversions were performed:

'_symmetry_cell_setting' value 'Orthorhombic' changed to
'orthorhombic' according to
/home/saulius/struct/CIF-dictionaries/cif_core.dic dictionary named
'cif_core.dic' version 2.4.1 from 2010-06-29.

Automatic conversion script
Id: cif_fix_values 1715 2011-07-08 13:25:40Z adriana 
;
_cod_original_sg_symbol_H-M 'P21 21 21'
_cod_database_code 2200955
_cod_database_fobs_code 2200955

loop_
_symmetry_equiv_pos_as_xyz
'x, y, z'
'x+1/2, -y+1/2, -z'
'-x, y+1/2, -z+1/2'
'-x+1/2, -y, z+1/2'

loop_
_atom_site_label
_atom_site_fract_x
_atom_site_fract_y
_atom_site_fract_z
_atom_site_U_iso_or_equiv
_atom_site_adp_type
_atom_site_calc_flag
_atom_site_refinement_flags
_atom_site_occupancy
_atom_site_disorder_assembly
_atom_site_disorder_group
_atom_site_type_symbol
C1 .24588(18) .30746(12) .55009(12) .0181(4) Uani d . 1 . . C
C2 .31673(18) .37229(13) .58709(13) .0215(5) Uani d . 1 . . C
H2 .3841 .3543 .6178 .026 Uiso calc R 1 . . H
C3 .28775(18) .46467(13) .57859(12) .0203(4) Uani d . 1 . . C
H3 .3357 .5104 .6038 .024 Uiso calc R 1 . . H
C4 .18880(17) .49060(13) .53334(12) .0170(4) Uani d . 1 . . C
C5 .11883(18) .42272(13) .49717(12) .0207(4) Uani d . 1 . . C
H5 .0510 .4400 .4665 .025 Uiso calc R 1 . . H
C6 .14686(18) .33031(13) .50535(12) .0208(5) Uani d . 1 . . C
H6 .0991 .2841 .4808 .025 Uiso calc R 1 . . H
C7 .15625(16) .59048(12) .52233(12) .0164(4) Uani d . 1 . . C
H7 .1385 .6026 .4612 .020 Uiso calc R 1 . . H
C8 .05374(17) .62342(12) .57714(12) .0173(4) Uani d . 1 . . C
H8A .0488 .5872 .6302 .021 Uiso calc R 1 . . H
H8B -.0207 .6172 .5459 .021 Uiso calc R 1 . . H
C9 .07986(16) .72624(12) .59682(11) .0159(4) Uani d . 1 . . C
C10 .01647(17) .79106(13) .53383(12) .0181(4) Uani d . 1 . . C
H10A -.0604 .7658 .5175 .022 Uiso calc R 1 . . H
H10B .0054 .8529 .5587 .022 Uiso calc R 1 . . H
C11 .09817(16) .79477(13) .45799(12) .0175(4) Uani d . 1 . . C
H11 .0887 .7376 .4234 .021 Uiso calc R 1 . . H
C12 .20914(17) .73603(13) .56837(11) .0170(4) Uani d . 1 . . C
H12 .2562 .7633 .6155 .020 Uiso calc R 1 . . H
C13 .08396(16) .87798(12) .40158(12) .0171(4) Uani d . 1 . . C
C14 .12278(18) .96456(13) .42599(13) .0210(5) Uani d . 1 . . C
H14 .1595 .9726 .4795 .025 Uiso calc R 1 . . H
C15 .10802(18) 1.03917(13) .37240(14) .0239(5) Uani d . 1 . . C
H15 .1339 1.0987 .3887 .029 Uiso calc R 1 . . H
C16 .05479(17) 1.02531(13) .29475(13) .0218(4) Uani d . 1 . . C
C17 .01480(17) .94038(13) .26911(13) .0215(5) Uani d . 1 . . C
H17 -.0215 .9325 .2154 .026 Uiso calc R 1 . . H
C18 .02910(17) .86714(13) .32398(13) .0205(4) Uani d . 1 . . C
H18 .0008 .8082 .3082 .025 Uiso calc R 1 . . H
C19 .09741(18) .66025(13) .78274(12) .0213(4) Uani d . 1 . . C
H19 .0538 .6054 .7613 .026 Uiso calc R 1 . . H
C20 .0647(2) .67037(17) .87670(13) .0352(6) Uani d . 1 . . C
H20A -.0182 .6856 .8815 .053 Uiso calc R 1 . . H
H20B .1113 .7196 .9023 .053 Uiso calc R 1 . . H
H20C .0802 .6124 .9064 .053 Uiso calc R 1 . . H
C21 .22669(18) .63654(15) .77507(14) .0267(5) Uani d . 1 . . C
H21A .2470 .6289 .7151 .040 Uiso calc R 1 . . H
H21B .2425 .5792 .8056 .040 Uiso calc R 1 . . H
H21C .2734 .6863 .7996 .040 Uiso calc R 1 . . H
C22 -.10770(17) .78267(13) .73423(12) .0217(5) Uani d . 1 . . C
H22 -.1124 .7977 .7960 .026 Uiso calc R 1 . . H
C23 -.18196(18) .69638(15) .72297(15) .0304(5) Uani d . 1 . . C
H23A -.1447 .6446 .7521 .046 Uiso calc R 1 . . H
H23B -.1894 .6823 .6624 .046 Uiso calc R 1 . . H
H23C -.2594 .7069 .7472 .046 Uiso calc R 1 . . H
C24 -.16472(18) .86470(16) .68855(14) .0306(5) Uani d . 1 . . C
H24A -.1166 .9197 .6964 .046 Uiso calc R 1 . . H
H24B -.2424 .8756 .7123 .046 Uiso calc R 1 . . H
H24C -.1715 .8511 .6279 .046 Uiso calc R 1 . . H
C25 .14086(18) .86623(13) .74331(12) .0212(4) Uani d . 1 . . C
H25 .2197 .8430 .7596 .025 Uiso calc R 1 . . H
C26 .0912(2) .91336(15) .82286(14) .0321(5) Uani d . 1 . . C
H26A .0783 .8673 .8673 .048 Uiso calc R 1 . . H
H26B .0171 .9431 .8087 .048 Uiso calc R 1 . . H
H26C .1465 .9597 .8433 .048 Uiso calc R 1 . . H
C27 .1611(2) .93941(14) .67450(14) .0275(5) Uani d . 1 . . C
H27A .1931 .9101 .6236 .041 Uiso calc R 1 . . H
H27B .2161 .9856 .6955 .041 Uiso calc R 1 . . H
H27C .0870 .9692 .6605 .041 Uiso calc R 1 . . H
N1 .28088(16) .20983(11) .55630(11) .0237(4) Uani d . 1 . . N
N2 .04039(15) 1.10398(12) .23780(13) .0305(4) Uani d . 1 . . N
O1 .37431(14) .19131(10) .58978(11) .0350(4) Uani d . 1 . . O
O2 .21487(14) .15148(10) .52703(11) .0373(4) Uani d . 1 . . O
O3 .05978(15) 1.18119(10) .26650(12) .0455(5) Uani d . 1 . . O
O4 .00971(16) 1.09004(12) .16447(11) .0468(5) Uani d . 1 . . O
O5 .25208(11) .64728(8) .54841(8) .0180(3) Uani d . 1 . . O
O6 .21199(11) .79525(9) .49660(8) .0179(3) Uani d . 1 . . O
Si1 .05191(5) .76050(3) .71299(3) .01668(14) Uani d . 1 . . Si

loop_
_atom_site_aniso_label
_atom_site_aniso_U_11
_atom_site_aniso_U_22
_atom_site_aniso_U_33
_atom_site_aniso_U_12
_atom_site_aniso_U_13
_atom_site_aniso_U_23
C1 .0241(11) .0119(9) .0181(10) .0022(8) .0072(9) -.0008(8)
C2 .0235(12) .0210(11) .0201(10) .0003(9) -.0010(9) .0006(9)
C3 .0228(11) .0169(10) .0213(10) -.0015(8) -.0007(9) -.0015(8)
C4 .0223(11) .0164(10) .0123(9) -.0007(8) .0036(8) -.0003(8)
C5 .0220(11) .0224(11) .0176(10) .0006(8) .0005(9) -.0003(9)
C6 .0219(11) .0191(10) .0215(10) -.0049(8) .0046(9) -.0053(9)
C7 .0177(10) .0174(10) .0139(9) -.0020(8) .0003(8) -.0011(8)
C8 .0174(10) .0182(10) .0161(9) -.0025(8) .0013(9) -.0013(8)
C9 .0142(10) .0178(10) .0157(9) .0002(7) .0001(8) .0006(8)
C10 .0184(11) .0197(10) .0160(9) .0003(8) -.0022(8) -.0003(8)
C11 .0197(11) .0149(10) .0178(10) .0003(8) -.0008(8) -.0003(8)
C12 .0211(11) .0139(9) .0159(9) .0006(8) .0013(8) .0008(8)
C13 .0184(11) .0148(10) .0182(10) .0025(8) .0041(8) .0015(8)
C14 .0243(12) .0193(11) .0193(10) -.0019(9) -.0029(9) .0009(8)
C15 .0233(11) .0169(10) .0315(12) -.0024(9) -.0032(10) .0014(9)
C16 .0172(10) .0203(10) .0279(11) .0022(9) .0026(9) .0096(9)
C17 .0206(11) .0248(11) .0189(10) .0015(8) -.0025(9) .0017(9)
C18 .0208(11) .0185(10) .0222(10) -.0019(8) -.0015(9) -.0011(9)
C19 .0236(11) .0239(10) .0165(10) -.0017(8) -.0030(9) -.0008(9)
C20 .0375(14) .0486(15) .0194(11) .0095(11) -.0011(10) .0076(10)
C21 .0248(12) .0267(10) .0286(12) .0023(9) -.0026(10) .0070(10)
C22 .0182(11) .0315(11) .0155(10) .0034(9) .0007(8) -.0030(8)
C23 .0207(12) .0411(13) .0293(12) -.0052(10) .0000(10) -.0009(11)
C24 .0208(12) .0436(13) .0275(12) .0125(10) .0016(10) -.0014(10)
C25 .0196(11) .0226(10) .0215(10) .0006(8) -.0016(9) -.0047(9)
C26 .0370(14) .0316(12) .0278(11) .0013(10) -.0015(11) -.0131(10)
C27 .0319(13) .0201(11) .0306(12) -.0025(9) -.0019(10) -.0037(10)
N1 .0284(11) .0193(9) .0234(9) .0012(8) .0057(8) -.0013(7)
N2 .0189(10) .0299(11) .0428(12) -.0001(8) -.0028(9) .0184(9)
O1 .0315(10) .0229(8) .0506(10) .0066(7) -.0021(8) .0029(8)
O2 .0450(10) .0170(7) .0499(10) -.0040(7) -.0044(8) -.0083(7)
O3 .0451(11) .0230(9) .0684(12) -.0070(7) -.0170(10) .0192(9)
O4 .0561(12) .0480(11) .0364(10) .0013(9) -.0134(9) .0239(9)
O5 .0163(7) .0143(6) .0233(7) .0002(6) .0022(6) .0004(6)
O6 .0169(7) .0176(7) .0192(7) .0000(5) .0021(6) .0052(6)
Si1 .0156(3) .0203(3) .0141(3) .0008(2) -.0006(2) -.0016(2)

loop_
_atom_type_symbol
_atom_type_description
_atom_type_scat_dispersion_real
_atom_type_scat_dispersion_imag
_atom_type_scat_source
C C .0033 .0016 'International Tables Vol C Tables 4.2.6.8 and 6.1.1.4'
H H .0000 .0000 'International Tables Vol C Tables 4.2.6.8 and 6.1.1.4'
N N .0061 .0033 'International Tables Vol C Tables 4.2.6.8 and 6.1.1.4'
O O .0106 .0060 'International Tables Vol C Tables 4.2.6.8 and 6.1.1.4'
Si Si .0817 .0704 'International Tables Vol C Tables 4.2.6.8 and 6.1.1.4'

loop_
_geom_angle_atom_site_label_1
_geom_angle_atom_site_label_2
_geom_angle_atom_site_label_3
_geom_angle
_geom_angle_publ_flag
C2 C1 C6 122.66(18) no
C2 C1 N1 118.00(18) no
C6 C1 N1 119.30(17) no
C1 C2 C3 118.68(19) no
C1 C2 H2 120.7 no
C3 C2 H2 120.7 no
C2 C3 C4 120.39(19) no
C2 C3 H3 119.8 no
C4 C3 H3 119.8 no
C3 C4 C5 119.17(18) no
C3 C4 C7 121.40(17) no
C5 C4 C7 119.42(17) no
C6 C5 C4 120.91(19) no
C6 C5 H5 119.5 no
C4 C5 H5 119.5 no
C1 C6 C5 118.18(18) no
C1 C6 H6 120.9 no
C5 C6 H6 120.9 no
O5 C7 C4 109.31(15) no
O5 C7 C8 104.29(14) no
C4 C7 C8 115.15(16) no
O5 C7 H7 109.3 no
C4 C7 H7 109.3 no
C8 C7 H7 109.3 no
C7 C8 C9 105.30(15) no
C7 C8 H8A 110.7 no
C9 C8 H8A 110.7 no
C7 C8 H8B 110.7 no
C9 C8 H8B 110.7 no
H8A C8 H8B 108.8 no
C10 C9 C8 111.47(15) no
C10 C9 C12 101.98(14) no
C8 C9 C12 102.37(14) no
C10 C9 Si1 111.93(12) no
C8 C9 Si1 113.97(12) no
C12 C9 Si1 114.16(12) no
C11 C10 C9 103.60(15) no
C11 C10 H10A 111.0 no
C9 C10 H10A 111.0 no
C11 C10 H10B 111.0 no
C9 C10 H10B 111.0 no
H10A C10 H10B 109.0 no
O6 C11 C13 110.03(15) no
O6 C11 C10 103.17(15) no
C13 C11 C10 115.11(16) no
O6 C11 H11 109.4 no
C13 C11 H11 109.4 no
C10 C11 H11 109.4 no
O5 C12 O6 111.53(14) no
O5 C12 C9 108.20(14) no
O6 C12 C9 107.84(14) no
O5 C12 H12 109.7 no
O6 C12 H12 109.7 no
C9 C12 H12 109.7 no
C18 C13 C14 119.57(18) no
C18 C13 C11 118.54(17) no
C14 C13 C11 121.89(18) no
C15 C14 C13 120.10(19) no
C15 C14 H14 119.9 no
C13 C14 H14 119.9 no
C16 C15 C14 118.65(19) no
C16 C15 H15 120.7 no
C14 C15 H15 120.7 no
C17 C16 C15 122.51(18) no
C17 C16 N2 118.88(18) no
C15 C16 N2 118.60(18) no
C16 C17 C18 117.88(18) no
C16 C17 H17 121.1 no
C18 C17 H17 121.1 no
C17 C18 C13 121.27(18) no
C17 C18 H18 119.4 no
C13 C18 H18 119.4 no
C21 C19 C20 109.59(18) no
C21 C19 Si1 113.24(14) no
C20 C19 Si1 114.69(14) no
C21 C19 H19 106.2 no
C20 C19 H19 106.2 no
Si1 C19 H19 106.2 no
C19 C20 H20A 109.5 no
C19 C20 H20B 109.5 no
H20A C20 H20B 109.5 no
C19 C20 H20C 109.5 no
H20A C20 H20C 109.5 no
H20B C20 H20C 109.5 no
C19 C21 H21A 109.5 no
C19 C21 H21B 109.5 no
H21A C21 H21B 109.5 no
C19 C21 H21C 109.5 no
H21A C21 H21C 109.5 no
H21B C21 H21C 109.5 no
C23 C22 C24 110.17(17) no
C23 C22 Si1 112.37(14) no
C24 C22 Si1 117.49(14) no
C23 C22 H22 105.2 no
C24 C22 H22 105.2 no
Si1 C22 H22 105.2 no
C22 C23 H23A 109.5 no
C22 C23 H23B 109.5 no
H23A C23 H23B 109.5 no
C22 C23 H23C 109.5 no
H23A C23 H23C 109.5 no
H23B C23 H23C 109.5 no
C22 C24 H24A 109.5 no
C22 C24 H24B 109.5 no
H24A C24 H24B 109.5 no
C22 C24 H24C 109.5 no
H24A C24 H24C 109.5 no
H24B C24 H24C 109.5 no
C26 C25 C27 108.82(17) no
C26 C25 Si1 111.40(14) no
C27 C25 Si1 117.54(14) no
C26 C25 H25 106.1 no
C27 C25 H25 106.1 no
Si1 C25 H25 106.1 no
C25 C26 H26A 109.5 no
C25 C26 H26B 109.5 no
H26A C26 H26B 109.5 no
C25 C26 H26C 109.5 no
H26A C26 H26C 109.5 no
H26B C26 H26C 109.5 no
C25 C27 H27A 109.5 no
C25 C27 H27B 109.5 no
H27A C27 H27B 109.5 no
C25 C27 H27C 109.5 no
H27A C27 H27C 109.5 no
H27B C27 H27C 109.5 no
O1 N1 O2 123.39(17) no
O1 N1 C1 118.51(16) no
O2 N1 C1 118.09(17) no
O4 N2 O3 123.35(18) no
O4 N2 C16 118.79(18) no
O3 N2 C16 117.86(18) no
C12 O5 C7 108.71(14) no
C12 O6 C11 108.17(13) no
C22 Si1 C19 107.17(9) no
C22 Si1 C25 109.72(9) no
C19 Si1 C25 109.06(9) no
C22 Si1 C9 111.98(8) no
C19 Si1 C9 107.82(8) no
C25 Si1 C9 110.97(8) no

loop_
_geom_bond_atom_site_label_1
_geom_bond_atom_site_label_2
_geom_bond_site_symmetry_2
_geom_bond_distance
_geom_bond_publ_flag
C1 C2 . 1.375(3) no
C1 C6 . 1.379(3) no
C1 N1 . 1.479(2) no
C2 C3 . 1.390(3) no
C2 H2 . .9500 no
C3 C4 . 1.393(3) no
C3 H3 . .9500 no
C4 C5 . 1.395(3) no
C4 C7 . 1.510(3) no
C5 C6 . 1.388(3) no
C5 H5 . .9500 no
C6 H6 . .9500 no
C7 O5 . 1.436(2) no
C7 C8 . 1.537(3) no
C7 H7 . 1.0000 no
C8 C9 . 1.556(3) no
C8 H8A . .9900 no
C8 H8B . .9900 no
C9 C10 . 1.550(3) no
C9 C12 . 1.557(3) no
C9 Si1 . 1.9244(19) no
C10 C11 . 1.520(3) no
C10 H10A . .9900 no
C10 H10B . .9900 no
C11 O6 . 1.442(2) no
C11 C13 . 1.510(3) no
C11 H11 . 1.0000 no
C12 O5 . 1.417(2) no
C12 O6 . 1.422(2) no
C12 H12 . 1.0000 no
C13 C18 . 1.385(3) no
C13 C14 . 1.390(3) no
C14 C15 . 1.385(3) no
C14 H14 . .9500 no
C15 C16 . 1.383(3) no
C15 H15 . .9500 no
C16 C17 . 1.378(3) no
C16 N2 . 1.464(3) no
C17 C18 . 1.382(3) no
C17 H17 . .9500 no
C18 H18 . .9500 no
C19 C21 . 1.529(3) no
C19 C20 . 1.535(3) no
C19 Si1 . 1.899(2) no
C19 H19 . 1.0000 no
C20 H20A . .9800 no
C20 H20B . .9800 no
C20 H20C . .9800 no
C21 H21A . .9800 no
C21 H21B . .9800 no
C21 H21C . .9800 no
C22 C23 . 1.527(3) no
C22 C24 . 1.539(3) no
C22 Si1 . 1.891(2) no
C22 H22 . 1.0000 no
C23 H23A . .9800 no
C23 H23B . .9800 no
C23 H23C . .9800 no
C24 H24A . .9800 no
C24 H24B . .9800 no
C24 H24C . .9800 no
C25 C26 . 1.538(3) no
C25 C27 . 1.537(3) no
C25 Si1 . 1.907(2) no
C25 H25 . 1.0000 no
C26 H26A . .9800 no
C26 H26B . .9800 no
C26 H26C . .9800 no
C27 H27A . .9800 no
C27 H27B . .9800 no
C27 H27C . .9800 no
N1 O1 . 1.225(2) no
N1 O2 . 1.228(2) no
N2 O4 . 1.225(3) no
N2 O3 . 1.231(2) no
